data_7210840
loop_
_publ_author_name
'Chaumont, Cl\'ement'
'Mobian, Pierre'
'Kyritsakas, Nathalie'
'Henry, Marc'

_publ_section_title
;
 Synthesis, topology and energy analysis of crystalline resorcinol-based
 oligophenylene molecules with various symmetries
;
_journal_issue 34
_journal_name_full CrystEngComm
_journal_page_first 6845
_journal_paper_doi 10.1039/c3ce40761f
_journal_volume 15
_journal_year 2013
_chemical_formula_moiety 'C57 H52 O8'
_chemical_formula_sum 'C57 H52 O8'
_chemical_formula_weight 864.99
_chemical_name_systematic
;

?

;
_space_group_IT_number 60
_symmetry_cell_setting orthorhombic
_symmetry_space_group_name_Hall '-P 2n 2ab'
_symmetry_space_group_name_H-M 'P b c n'
_atom_sites_solution_hydrogens geom
_atom_sites_solution_primary direct
_atom_sites_solution_secondary difmap
_audit_creation_method SHELXL-97
_cell_angle_alpha 90.00
_cell_angle_beta 90.00
_cell_angle_gamma 90.00
_cell_formula_units_Z 4
_cell_length_a 27.539(2)
_cell_length_b 7.4754(4)
_cell_length_c 25.6914(19)
_cell_measurement_reflns_used 1973
_cell_measurement_temperature 173(2)
_cell_measurement_theta_max 22.11
_cell_measurement_theta_min 2.73
_cell_volume 5289.0(6)
_computing_cell_refinement 'Bruker SAINT'
_computing_data_collection 'Bruker APEX2'
_computing_data_reduction 'Bruker SAINT'
_computing_molecular_graphics 'Bruker SHELXTL'
_computing_publication_material 'Bruker SHELXTL'
_computing_structure_refinement 'SHELXL-97 (Sheldrick, 1997)'
_computing_structure_solution 'SHELXS-97 (Sheldrick, 1990)'
_diffrn_ambient_temperature 173(2)
_diffrn_measured_fraction_theta_full 0.970
_diffrn_measured_fraction_theta_max 0.970
_diffrn_measurement_device_type 'Bruker APEX-II CCD'
_diffrn_measurement_method '\f and \w scans'
_diffrn_radiation_monochromator graphite
_diffrn_radiation_source 'fine-focus sealed tube'
_diffrn_radiation_type MoK\a
_diffrn_radiation_wavelength 0.71073
_diffrn_reflns_av_R_equivalents 0.1237
_diffrn_reflns_av_sigmaI/netI 0.0982
_diffrn_reflns_limit_h_max 36
_diffrn_reflns_limit_h_min 0
_diffrn_reflns_limit_k_max 9
_diffrn_reflns_limit_k_min 0
_diffrn_reflns_limit_l_max 34
_diffrn_reflns_limit_l_min 0
_diffrn_reflns_number 38147
_diffrn_reflns_theta_full 28.36
_diffrn_reflns_theta_max 28.36
_diffrn_reflns_theta_min 1.48
_diffrn_standards_number 0
_exptl_absorpt_coefficient_mu 0.072
_exptl_absorpt_correction_T_max 0.9986
_exptl_absorpt_correction_T_min 0.9957
_exptl_absorpt_correction_type multi-scan
_exptl_absorpt_process_details sadabs
_exptl_crystal_colour colorless
_exptl_crystal_density_diffrn 1.086
_exptl_crystal_density_meas ?
_exptl_crystal_density_method 'not measured'
_exptl_crystal_description prism
_exptl_crystal_F_000 1832
_exptl_crystal_size_max 0.06
_exptl_crystal_size_mid 0.05
_exptl_crystal_size_min 0.02
_platon_squeeze_details
;

;
_refine_diff_density_max 0.486
_refine_diff_density_min -0.507
_refine_diff_density_rms 0.151
_refine_ls_extinction_coef 0.00016(1)
_refine_ls_extinction_expression Fc^*^=kFc[1+0.001xFc^2^\l^3^/sin(2\q)]^-1/4^
_refine_ls_extinction_method SHELXL
_refine_ls_goodness_of_fit_ref 1.002
_refine_ls_hydrogen_treatment constr
_refine_ls_matrix_type full
_refine_ls_number_parameters 299
_refine_ls_number_reflns 6409
_refine_ls_number_restraints 0
_refine_ls_restrained_S_all 1.002
_refine_ls_R_factor_all 0.1466
_refine_ls_R_factor_gt 0.0801
_refine_ls_shift/su_max 0.000
_refine_ls_shift/su_mean 0.000
_refine_ls_structure_factor_coef Fsqd
_refine_ls_weighting_details 'calc w=1/[\s^2^(Fo^2^)+(0.0995P)^2^+0.0000P] where P=(Fo^2^+2Fc^2^)/3'
_refine_ls_weighting_scheme calc
_refine_ls_wR_factor_gt 0.1819
_refine_ls_wR_factor_ref 0.2031
_reflns_number_gt 3193
_reflns_number_total 6409
_reflns_threshold_expression >2sigma(I)
_cod_data_source_file c3ce40761f.txt
_cod_data_source_block e2164a
_cod_depositor_comments
;
The following automatic conversions were performed:

'_symmetry_cell_setting' value 'Orthorhombic' changed to
'orthorhombic' according to
/home/saulius/struct/CIF-dictionaries/cif_core.dic dictionary named
'cif_core.dic' version 2.4.2 from 2011-04-26.

Automatic conversion script
Id: cif_fix_values 1891 2012-01-12 08:04:46Z andrius 

The following automatic conversions were performed:

'_exptl_crystal_density_meas' value 'none' was changed to '?' - the
value is perceived as not measured.

Automatic conversion script
Id: cif_fix_values 3008 2015-01-20 13:52:24Z robertas 
;
_cod_original_sg_symbol_H-M Pbcn
_cod_database_code 7210840

loop_
_symmetry_equiv_pos_as_xyz
'x, y, z'
'-x+1/2, -y+1/2, z+1/2'
'-x, y, -z+1/2'
'x+1/2, -y+1/2, -z'
'-x, -y, -z'
'x-1/2, y-1/2, -z-1/2'
'x, -y, z-1/2'
'-x-1/2, y-1/2, z'

loop_
_atom_site_label
_atom_site_type_symbol
_atom_site_fract_x
_atom_site_fract_y
_atom_site_fract_z
_atom_site_U_iso_or_equiv
_atom_site_adp_type
_atom_site_occupancy
_atom_site_symmetry_multiplicity
_atom_site_calc_flag
_atom_site_refinement_flags
C1 C 0.0000 0.8787(4) 0.2500 0.0234(8) Uani 1 2 d S
C2 C 0.04137(9) 0.7506(3) 0.23282(10) 0.0240(6) Uani 1 1 d .
C3 C 0.05635(10) 0.6188(3) 0.26743(10) 0.0325(6) Uani 1 1 d .
H3 H 0.0432 0.6183 0.3016 0.039 Uiso 1 1 calc R
C4 C 0.08946(10) 0.4892(3) 0.25405(11) 0.0335(7) Uani 1 1 d .
H4 H 0.0990 0.4034 0.2793 0.040 Uiso 1 1 calc R
C5 C 0.10931(9) 0.4810(3) 0.20437(10) 0.0261(6) Uani 1 1 d .
C6 C 0.09515(9) 0.6148(4) 0.16972(10) 0.0305(6) Uani 1 1 d .
H6 H 0.1084 0.6159 0.1356 0.037 Uiso 1 1 calc R
C7 C 0.06204(10) 0.7468(3) 0.18389(10) 0.0288(6) Uani 1 1 d .
H7 H 0.0535 0.8363 0.1593 0.035 Uiso 1 1 calc R
C8 C 0.14222(9) 0.3317(3) 0.18879(10) 0.0278(6) Uani 1 1 d .
C9 C 0.14854(9) 0.1869(3) 0.22183(11) 0.0326(6) Uani 1 1 d .
H9 H 0.1324 0.1853 0.2545 0.039 Uiso 1 1 calc R
C10 C 0.17812(9) 0.0440(4) 0.20779(12) 0.0335(7) Uani 1 1 d .
C11 C 0.20229(10) 0.0441(4) 0.16073(12) 0.0362(7) Uani 1 1 d .
H11 H 0.2228 -0.0528 0.1512 0.043 Uiso 1 1 calc R
C12 C 0.19600(10) 0.1896(4) 0.12740(11) 0.0351(7) Uani 1 1 d .
C13 C 0.16658(9) 0.3331(4) 0.14056(11) 0.0321(6) Uani 1 1 d .
H13 H 0.1629 0.4312 0.1174 0.038 Uiso 1 1 calc R
O1 O 0.18141(7) -0.0886(3) 0.24427(9) 0.0489(6) Uani 1 1 d .
C14 C 0.21294(12) -0.2348(4) 0.23321(16) 0.0550(9) Uani 1 1 d .
H14A H 0.2035 -0.2898 0.2001 0.083 Uiso 1 1 calc R
H14B H 0.2106 -0.3237 0.2611 0.083 Uiso 1 1 calc R
H14C H 0.2465 -0.1915 0.2308 0.083 Uiso 1 1 calc R
O2 O 0.22167(8) 0.1789(3) 0.08215(8) 0.0473(6) Uani 1 1 d .
C15 C 0.21226(12) 0.3068(4) 0.04262(12) 0.0487(8) Uani 1 1 d .
H15A H 0.1775 0.3074 0.0346 0.073 Uiso 1 1 calc R
H15B H 0.2307 0.2756 0.0113 0.073 Uiso 1 1 calc R
H15C H 0.2221 0.4257 0.0547 0.073 Uiso 1 1 calc R
C16 C 0.01689(9) 1.0023(3) 0.29446(10) 0.0247(6) Uani 1 1 d .
C17 C 0.06358(9) 1.0002(3) 0.31502(10) 0.0266(6) Uani 1 1 d .
H17 H 0.0868 0.9183 0.3017 0.032 Uiso 1 1 calc R
C18 C 0.07662(9) 1.1168(3) 0.35489(10) 0.0278(6) Uani 1 1 d .
H18 H 0.1088 1.1131 0.3681 0.033 Uiso 1 1 calc R
C19 C 0.04406(9) 1.2380(3) 0.37577(10) 0.0260(6) Uani 1 1 d .
C20 C -0.00221(10) 1.2440(3) 0.35395(10) 0.0278(6) Uani 1 1 d .
H20 H -0.0252 1.3280 0.3668 0.033 Uiso 1 1 calc R
C21 C -0.01534(9) 1.1302(3) 0.31408(10) 0.0269(6) Uani 1 1 d .
H21 H -0.0470 1.1390 0.2996 0.032 Uiso 1 1 calc R
C22 C 0.05747(9) 1.3522(3) 0.42098(9) 0.0262(6) Uani 1 1 d .
C23 C 0.08813(10) 1.2848(4) 0.45921(10) 0.0312(6) Uani 1 1 d .
H23 H 0.1011 1.1676 0.4562 0.037 Uiso 1 1 calc R
C24 C 0.09961(10) 1.3906(4) 0.50189(10) 0.0323(6) Uani 1 1 d .
C25 C 0.08062(10) 1.5596(4) 0.50738(11) 0.0337(7) Uani 1 1 d .
H25 H 0.0883 1.6297 0.5371 0.040 Uiso 1 1 calc R
C26 C 0.05024(10) 1.6268(4) 0.46919(10) 0.0302(6) Uani 1 1 d .
C27 C 0.03830(10) 1.5236(3) 0.42590(10) 0.0292(6) Uani 1 1 d .
H27 H 0.0172 1.5699 0.3999 0.035 Uiso 1 1 calc R
O3 O 0.12929(8) 1.3339(3) 0.54181(8) 0.0463(6) Uani 1 1 d .
C28 C 0.14950(15) 1.1595(5) 0.53853(14) 0.0630(11) Uani 1 1 d .
H28A H 0.1233 1.0710 0.5370 0.094 Uiso 1 1 calc R
H28B H 0.1697 1.1369 0.5692 0.094 Uiso 1 1 calc R
H28C H 0.1695 1.1503 0.5071 0.094 Uiso 1 1 calc R
O4 O 0.03326(8) 1.7956(2) 0.47764(8) 0.0419(5) Uani 1 1 d .
C29 C -0.00077(11) 1.8649(4) 0.44125(11) 0.0386(7) Uani 1 1 d .
H29A H 0.0148 1.8764 0.4071 0.058 Uiso 1 1 calc R
H29B H -0.0120 1.9827 0.4530 0.058 Uiso 1 1 calc R
H29C H -0.0285 1.7835 0.4386 0.058 Uiso 1 1 calc R

loop_
_atom_site_aniso_label
_atom_site_aniso_U_11
_atom_site_aniso_U_22
_atom_site_aniso_U_33
_atom_site_aniso_U_23
_atom_site_aniso_U_13
_atom_site_aniso_U_12
C1 0.0294(18) 0.019(2) 0.0221(18) 0.000 -0.0016(15) 0.000
C2 0.0315(14) 0.0152(13) 0.0254(13) -0.0006(11) -0.0008(11) -0.0007(10)
C3 0.0473(16) 0.0266(16) 0.0235(13) 0.0003(12) 0.0056(12) 0.0070(13)
C4 0.0468(17) 0.0249(16) 0.0289(14) 0.0041(12) 0.0011(12) 0.0099(13)
C5 0.0272(13) 0.0222(15) 0.0289(14) -0.0056(11) -0.0009(11) -0.0004(11)
C6 0.0320(14) 0.0328(16) 0.0268(14) 0.0021(12) 0.0037(11) 0.0041(12)
C7 0.0369(14) 0.0243(15) 0.0252(13) 0.0052(11) 0.0002(12) 0.0015(12)
C8 0.0220(12) 0.0233(15) 0.0381(15) -0.0038(12) -0.0031(11) -0.0005(10)
C9 0.0284(14) 0.0284(16) 0.0411(16) 0.0007(13) 0.0057(12) 0.0007(12)
C10 0.0251(13) 0.0252(16) 0.0501(18) -0.0011(13) 0.0001(13) 0.0009(11)
C11 0.0262(14) 0.0272(17) 0.0552(19) -0.0110(14) -0.0021(13) 0.0038(11)
C12 0.0293(14) 0.0363(18) 0.0397(16) -0.0106(14) 0.0047(13) -0.0031(12)
C13 0.0324(15) 0.0292(16) 0.0346(15) -0.0044(12) 0.0001(12) 0.0012(12)
O1 0.0470(12) 0.0330(12) 0.0666(15) 0.0110(11) 0.0140(11) 0.0173(10)
C14 0.0428(18) 0.0352(19) 0.087(3) 0.0100(18) 0.0073(18) 0.0166(14)
O2 0.0523(13) 0.0444(13) 0.0451(13) -0.0069(10) 0.0132(11) 0.0105(10)
C15 0.0471(19) 0.056(2) 0.0430(19) -0.0040(16) 0.0094(15) 0.0022(16)
C16 0.0335(14) 0.0167(13) 0.0239(13) 0.0023(10) -0.0008(11) -0.0011(11)
C17 0.0292(13) 0.0219(14) 0.0288(13) 0.0021(11) 0.0021(11) 0.0029(11)
C18 0.0266(13) 0.0304(15) 0.0264(13) 0.0008(12) -0.0027(11) -0.0003(12)
C19 0.0324(14) 0.0205(14) 0.0250(13) 0.0007(11) -0.0026(11) -0.0020(11)
C20 0.0355(14) 0.0212(14) 0.0267(13) -0.0013(11) -0.0016(11) 0.0062(11)
C21 0.0287(13) 0.0238(15) 0.0281(14) -0.0019(11) -0.0053(11) 0.0033(11)
C22 0.0310(13) 0.0244(15) 0.0233(13) -0.0017(11) 0.0003(11) -0.0024(11)
C23 0.0355(15) 0.0291(16) 0.0288(14) -0.0015(12) -0.0016(12) 0.0039(12)
C24 0.0341(14) 0.0360(17) 0.0269(14) 0.0001(12) -0.0044(12) 0.0014(13)
C25 0.0393(15) 0.0322(17) 0.0296(15) -0.0087(12) -0.0031(12) -0.0024(13)
C26 0.0375(15) 0.0235(16) 0.0297(14) -0.0042(12) 0.0031(12) -0.0020(12)
C27 0.0362(15) 0.0255(15) 0.0258(14) -0.0003(11) -0.0032(11) 0.0001(11)
O3 0.0563(14) 0.0494(14) 0.0331(11) -0.0059(10) -0.0160(10) 0.0146(11)
C28 0.073(3) 0.063(2) 0.053(2) -0.0087(18) -0.0272(19) 0.035(2)
O4 0.0621(14) 0.0258(12) 0.0379(12) -0.0095(9) -0.0108(10) 0.0096(10)
C29 0.0527(18) 0.0280(16) 0.0349(16) -0.0046(13) 0.0016(14) 0.0074(13)

loop_
_atom_type_symbol
_atom_type_description
_atom_type_scat_dispersion_real
_atom_type_scat_dispersion_imag
_atom_type_scat_source
C C 0.0033 0.0016 'International Tables Vol C Tables 4.2.6.8 and 6.1.1.4'
H H 0.0000 0.0000 'International Tables Vol C Tables 4.2.6.8 and 6.1.1.4'
O O 0.0106 0.0060 'International Tables Vol C Tables 4.2.6.8 and 6.1.1.4'

loop_
_geom_angle_atom_site_label_1
_geom_angle_atom_site_label_2
_geom_angle_atom_site_label_3
_geom_angle
_geom_angle_site_symmetry_1
_geom_angle_site_symmetry_3
C16 C1 C16 106.3(3) 3 .
C16 C1 C2 111.05(13) 3 3
C16 C1 C2 112.38(13) . 3
C16 C1 C2 112.38(13) 3 .
C16 C1 C2 111.04(13) . .
C2 C1 C2 103.8(3) 3 .
C7 C2 C3 116.5(2) . .
C7 C2 C1 125.0(2) . .
C3 C2 C1 118.3(2) . .
C4 C3 C2 122.5(2) . .
C4 C3 H3 118.8 . .
C2 C3 H3 118.8 . .
C3 C4 C5 121.5(2) . .
C3 C4 H4 119.3 . .
C5 C4 H4 119.3 . .
C4 C5 C6 116.4(2) . .
C4 C5 C8 121.2(2) . .
C6 C5 C8 122.4(2) . .
C7 C6 C5 121.6(2) . .
C7 C6 H6 119.2 . .
C5 C6 H6 119.2 . .
C2 C7 C6 121.5(2) . .
C2 C7 H7 119.2 . .
C6 C7 H7 119.2 . .
C9 C8 C13 119.0(2) . .
C9 C8 C5 119.7(2) . .
C13 C8 C5 121.3(2) . .
C8 C9 C10 120.9(3) . .
C8 C9 H9 119.5 . .
C10 C9 H9 119.5 . .
O1 C10 C11 124.7(2) . .
O1 C10 C9 114.7(3) . .
C11 C10 C9 120.6(3) . .
C10 C11 C12 118.6(2) . .
C10 C11 H11 120.7 . .
C12 C11 H11 120.7 . .
O2 C12 C13 123.8(3) . .
O2 C12 C11 114.4(2) . .
C13 C12 C11 121.7(3) . .
C12 C13 C8 119.1(3) . .
C12 C13 H13 120.4 . .
C8 C13 H13 120.4 . .
C10 O1 C14 117.4(2) . .
O1 C14 H14A 109.5 . .
O1 C14 H14B 109.5 . .
H14A C14 H14B 109.5 . .
O1 C14 H14C 109.5 . .
H14A C14 H14C 109.5 . .
H14B C14 H14C 109.5 . .
C12 O2 C15 118.5(2) . .
O2 C15 H15A 109.5 . .
O2 C15 H15B 109.5 . .
H15A C15 H15B 109.5 . .
O2 C15 H15C 109.5 . .
H15A C15 H15C 109.5 . .
H15B C15 H15C 109.5 . .
C17 C16 C21 117.2(2) . .
C17 C16 C1 123.7(2) . .
C21 C16 C1 119.0(2) . .
C16 C17 C18 120.7(2) . .
C16 C17 H17 119.6 . .
C18 C17 H17 119.6 . .
C19 C18 C17 121.9(2) . .
C19 C18 H18 119.1 . .
C17 C18 H18 119.1 . .
C18 C19 C20 117.3(2) . .
C18 C19 C22 121.2(2) . .
C20 C19 C22 121.5(2) . .
C21 C20 C19 121.2(2) . .
C21 C20 H20 119.4 . .
C19 C20 H20 119.4 . .
C20 C21 C16 121.5(2) . .
C20 C21 H21 119.2 . .
C16 C21 H21 119.2 . .
C23 C22 C27 120.0(2) . .
C23 C22 C19 119.7(2) . .
C27 C22 C19 120.3(2) . .
C24 C23 C22 119.4(2) . .
C24 C23 H23 120.3 . .
C22 C23 H23 120.3 . .
C25 C24 O3 115.6(2) . .
C25 C24 C23 121.2(3) . .
O3 C24 C23 123.2(2) . .
C24 C25 C26 119.4(2) . .
C24 C25 H25 120.3 . .
C26 C25 H25 120.3 . .
O4 C26 C25 115.5(2) . .
O4 C26 C27 124.0(2) . .
C25 C26 C27 120.5(2) . .
C22 C27 C26 119.5(2) . .
C22 C27 H27 120.2 . .
C26 C27 H27 120.2 . .
C24 O3 C28 118.1(2) . .
O3 C28 H28A 109.5 . .
O3 C28 H28B 109.5 . .
H28A C28 H28B 109.5 . .
O3 C28 H28C 109.5 . .
H28A C28 H28C 109.5 . .
H28B C28 H28C 109.5 . .
C26 O4 C29 117.3(2) . .
O4 C29 H29A 109.5 . .
O4 C29 H29B 109.5 . .
H29A C29 H29B 109.5 . .
O4 C29 H29C 109.5 . .
H29A C29 H29C 109.5 . .
H29B C29 H29C 109.5 . .

loop_
_geom_bond_atom_site_label_1
_geom_bond_atom_site_label_2
_geom_bond_distance
_geom_bond_site_symmetry_2
C1 C16 1.541(3) 3
C1 C16 1.541(3) .
C1 C2 1.552(3) 3
C1 C2 1.552(3) .
C2 C7 1.380(4) .
C2 C3 1.389(3) .
C3 C4 1.374(4) .
C3 H3 0.9500 .
C4 C5 1.390(4) .
C4 H4 0.9500 .
C5 C6 1.394(4) .
C5 C8 1.493(3) .
C6 C7 1.392(4) .
C6 H6 0.9500 .
C7 H7 0.9500 .
C8 C9 1.386(4) .
C8 C13 1.409(4) .
C9 C10 1.391(4) .
C9 H9 0.9500 .
C10 O1 1.368(3) .
C10 C11 1.380(4) .
C11 C12 1.395(4) .
C11 H11 0.9500 .
C12 O2 1.363(3) .
C12 C13 1.386(4) .
C13 H13 0.9500 .
O1 C14 1.424(3) .
C14 H14A 0.9800 .
C14 H14B 0.9800 .
C14 H14C 0.9800 .
O2 C15 1.418(4) .
C15 H15A 0.9800 .
C15 H15B 0.9800 .
C15 H15C 0.9800 .
C16 C17 1.390(4) .
C16 C21 1.399(3) .
C17 C18 1.392(3) .
C17 H17 0.9500 .
C18 C19 1.383(3) .
C18 H18 0.9500 .
C19 C20 1.393(4) .
C19 C22 1.488(3) .
C20 C21 1.380(3) .
C20 H20 0.9500 .
C21 H21 0.9500 .
C22 C23 1.390(4) .
C22 C27 1.392(4) .
C23 C24 1.388(4) .
C23 H23 0.9500 .
C24 C25 1.375(4) .
C24 O3 1.378(3) .
C25 C26 1.384(4) .
C25 H25 0.9500 .
C26 O4 1.363(3) .
C26 C27 1.393(4) .
C27 H27 0.9500 .
O3 C28 1.420(4) .
C28 H28A 0.9800 .
C28 H28B 0.9800 .
C28 H28C 0.9800 .
O4 C29 1.421(3) .
C29 H29A 0.9800 .
C29 H29B 0.9800 .
C29 H29C 0.9800 .

loop_
_platon_squeeze_void_nr
_platon_squeeze_void_average_x
_platon_squeeze_void_average_y
_platon_squeeze_void_average_z
_platon_squeeze_void_volume
_platon_squeeze_void_count_electrons
1 0.250 -0.026 0.387 275.6 77.9
2 0.250 -0.042 0.887 275.7 77.9
3 0.750 -0.016 0.113 275.6 77.9
4 0.750 -0.056 0.613 275.7 77.9
